data_7057643
loop_
_publ_author_name
'Hao, Zhiqiang'
'Yan, Xinlong'
'Liu, Kang'
'Yue, Xiaohui'
'Han, Zhangang'
'Lin, Jin'

_publ_section_title
;
 Ruthenium carbonyl complexes with pyridine-alkoxide ligands: synthesis,
 characterization and catalytic application in dehydrogenative oxidation
 of alcohols
;
_journal_issue 18
_journal_name_full 'New Journal of Chemistry'
_journal_page_first 15472
_journal_paper_doi 10.1039/C8NJ03706J
_journal_volume 42
_journal_year 2018
_chemical_formula_sum 'C17 H9 Br N O10 Ru3'
_chemical_formula_weight 770.37
_space_group_IT_number 14
_space_group_name_Hall '-P 2ybc'
_space_group_name_H-M_alt 'P 1 21/c 1'
_symmetry_cell_setting monoclinic
_symmetry_space_group_name_Hall '-P 2ybc'
_symmetry_space_group_name_H-M 'P 1 21/c 1'
_atom_sites_solution_hydrogens geom
_atom_sites_solution_primary direct
_atom_sites_solution_secondary difmap
_audit_creation_method SHELXL-97
_audit_update_record
;
2018-04-19 deposited with the CCDC.
2018-08-13 downloaded from the CCDC.
;
_cell_angle_alpha 90.00
_cell_angle_beta 96.403(2)
_cell_angle_gamma 90.00
_cell_formula_units_Z 4
_cell_length_a 8.9466(9)
_cell_length_b 17.8612(19)
_cell_length_c 14.6199(16)
_cell_measurement_reflns_used 9826
_cell_measurement_temperature 273(2)
_cell_measurement_theta_max 28.37
_cell_measurement_theta_min 2.56
_cell_volume 2321.6(4)
_computing_cell_refinement 'Bruker SMART'
_computing_data_collection 'Bruker SMART'
_computing_data_reduction 'Bruker SAINT'
_computing_molecular_graphics 'Bruker SHELXTL'
_computing_publication_material 'Bruker SHELXTL'
_computing_structure_refinement 'SHELXL-97 (Sheldrick, 1997)'
_computing_structure_solution 'SHELXS-97 (Sheldrick, 1990)'
_diffrn_ambient_temperature 273(2)
_diffrn_measured_fraction_theta_full 0.991
_diffrn_measured_fraction_theta_max 0.991
_diffrn_measurement_device_type 'CCD area detector'
_diffrn_measurement_method 'phi and omega scans'
_diffrn_radiation_monochromator graphite
_diffrn_radiation_source 'fine-focus sealed tube'
_diffrn_radiation_type MoK\a
_diffrn_radiation_wavelength 0.71073
_diffrn_reflns_av_R_equivalents 0.0346
_diffrn_reflns_av_sigmaI/netI 0.0264
_diffrn_reflns_limit_h_max 11
_diffrn_reflns_limit_h_min -11
_diffrn_reflns_limit_k_max 23
_diffrn_reflns_limit_k_min -23
_diffrn_reflns_limit_l_max 19
_diffrn_reflns_limit_l_min -19
_diffrn_reflns_number 32584
_diffrn_reflns_theta_full 28.39
_diffrn_reflns_theta_max 28.39
_diffrn_reflns_theta_min 2.28
_exptl_absorpt_coefficient_mu 3.698
_exptl_absorpt_correction_T_max 0.0250
_exptl_absorpt_correction_T_min 0.0218
_exptl_absorpt_correction_type multi-scan
_exptl_crystal_colour orange
_exptl_crystal_density_diffrn 2.204
_exptl_crystal_density_method 'not measured'
_exptl_crystal_description block
_exptl_crystal_F_000 1460
_exptl_crystal_size_max 4.40
_exptl_crystal_size_mid 3.93
_exptl_crystal_size_min 3.80
_refine_diff_density_max 0.868
_refine_diff_density_min -1.635
_refine_diff_density_rms 0.286
_refine_ls_extinction_method none
_refine_ls_goodness_of_fit_ref 1.022
_refine_ls_hydrogen_treatment mixed
_refine_ls_matrix_type full
_refine_ls_number_parameters 291
_refine_ls_number_reflns 5765
_refine_ls_number_restraints 0
_refine_ls_restrained_S_all 1.022
_refine_ls_R_factor_all 0.0475
_refine_ls_R_factor_gt 0.0410
_refine_ls_shift/su_max 0.001
_refine_ls_shift/su_mean 0.000
_refine_ls_structure_factor_coef Fsqd
_refine_ls_weighting_details 'calc w=1/[\s^2^(Fo^2^)+(0.0941P)^2^+1.9767P] where P=(Fo^2^+2Fc^2^)/3'
_refine_ls_weighting_scheme calc
_refine_ls_wR_factor_gt 0.1176
_refine_ls_wR_factor_ref 0.1274
_reflns_number_gt 5153
_reflns_number_total 5765
_reflns_threshold_expression >2sigma(I)
_cod_data_source_file c8nj03706j2.cif
_cod_data_source_block yxl-1
_cod_depositor_comments
;
The following automatic conversions were performed:

'_symmetry_cell_setting' value 'Monoclinic' changed to 'monoclinic'
according to
/home/data/users/saulius/crontab/automatic-downloads/rss-feeds/RSC/lib/dictionaries/cif_core.dic
dictionary named 'cif_core.dic' version 2.4.2 from 2011-04-26.

'_exptl_absorpt_correction_type' value 'Multi-scan' changed to
'multi-scan' according to
/home/data/users/saulius/crontab/automatic-downloads/rss-feeds/RSC/lib/dictionaries/cif_core.dic
dictionary named 'cif_core.dic' version 2.4.2 from 2011-04-26.

Automatic conversion script
Id: cif_fix_values 4973 2017-02-22 13:04:09Z antanas 

 Adding full bibliography for 7057641--7057644.cif.
;
_cod_original_sg_symbol_H-M P2(1)/c
_cod_database_code 7057643

loop_
_symmetry_equiv_pos_as_xyz
'x, y, z'
'-x, y+1/2, -z+1/2'
'-x, -y, -z'
'x, -y-1/2, z-1/2'

loop_
_atom_site_label
_atom_site_type_symbol
_atom_site_fract_x
_atom_site_fract_y
_atom_site_fract_z
_atom_site_U_iso_or_equiv
_atom_site_adp_type
_atom_site_occupancy
_atom_site_symmetry_multiplicity
_atom_site_calc_flag
_atom_site_refinement_flags
Ru3 Ru 0.66672(4) 0.837104(18) 0.86783(2) 0.04060(11) Uani 1 1 d .
Ru1 Ru 0.58390(3) 0.957982(17) 0.75692(2) 0.03362(11) Uani 1 1 d .
Ru2 Ru 0.84324(3) 0.881688(17) 0.73062(2) 0.03609(11) Uani 1 1 d .
Br1 Br 0.33076(7) 1.04658(4) 0.57450(4) 0.07310(19) Uani 1 1 d .
C10 C 0.4028(5) 0.9139(3) 0.7160(3) 0.0496(10) Uani 1 1 d .
C17 C 0.7806(5) 0.9128(3) 0.9426(3) 0.0500(10) Uani 1 1 d .
C11 C 0.9391(4) 0.9166(2) 0.6255(3) 0.0411(8) Uani 1 1 d .
C9 C 0.4831(5) 1.0072(3) 0.8443(3) 0.0524(10) Uani 1 1 d .
C5 C 0.7629(5) 1.0820(2) 0.6778(3) 0.0448(9) Uani 1 1 d .
C13 C 0.8257(6) 0.7842(3) 0.6824(4) 0.0557(11) Uani 1 1 d .
C16 C 0.5083(6) 0.8358(3) 0.9474(3) 0.0522(10) Uani 1 1 d .
O1 O 0.8086(3) 0.98617(16) 0.79308(19) 0.0384(5) Uani 1 1 d .
N1 N 0.6214(4) 1.05406(18) 0.6638(2) 0.0397(7) Uani 1 1 d .
C6 C 0.8547(5) 1.0584(2) 0.7674(3) 0.0454(9) Uani 1 1 d .
C12 C 1.0196(6) 0.8560(3) 0.8121(4) 0.0624(13) Uani 1 1 d .
O4 O 0.9960(4) 0.9300(2) 0.5627(2) 0.0597(8) Uani 1 1 d .
O6 O 0.8150(7) 0.7262(2) 0.6512(4) 0.0915(15) Uani 1 1 d .
O5 O 1.1218(5) 0.8399(4) 0.8599(4) 0.115(2) Uani 1 1 d .
O9 O 0.4173(5) 0.8342(3) 0.9938(3) 0.0872(15) Uani 1 1 d .
C1 C 0.5304(6) 1.0814(2) 0.5922(3) 0.0505(10) Uani 1 1 d .
C7 C 0.8178(6) 1.1134(3) 0.8421(4) 0.0605(12) Uani 1 1 d .
H7A H 0.8488 1.1629 0.8268 0.091 Uiso 1 1 calc R
H7B H 0.8700 1.0987 0.9003 0.091 Uiso 1 1 calc R
H7C H 0.7114 1.1131 0.8461 0.091 Uiso 1 1 calc R
C3 C 0.7193(9) 1.1590(3) 0.5440(5) 0.0788(19) Uani 1 1 d .
H3 H 0.7545 1.1925 0.5027 0.095 Uiso 1 1 calc R
C2 C 0.5727(8) 1.1341(3) 0.5313(4) 0.0680(15) Uani 1 1 d .
H2 H 0.5050 1.1522 0.4835 0.082 Uiso 1 1 calc R
C4 C 0.8127(7) 1.1338(3) 0.6184(4) 0.0674(14) Uani 1 1 d .
H4 H 0.9106 1.1519 0.6289 0.081 Uiso 1 1 calc R
C8 C 1.0255(5) 1.0584(3) 0.7626(5) 0.0662(14) Uani 1 1 d .
H8A H 1.0483 1.0281 0.7117 0.099 Uiso 1 1 calc R
H8B H 1.0757 1.0384 0.8187 0.099 Uiso 1 1 calc R
H8C H 1.0591 1.1087 0.7543 0.099 Uiso 1 1 calc R
C14 C 0.7935(7) 0.7583(3) 0.9211(4) 0.0629(13) Uani 1 1 d .
C15 C 0.5542(7) 0.7736(3) 0.7770(4) 0.0645(13) Uani 1 1 d .
O3 O 0.2921(4) 0.8837(3) 0.6910(3) 0.0798(12) Uani 1 1 d .
O2 O 0.4177(5) 1.0348(3) 0.8973(3) 0.0888(15) Uani 1 1 d .
O10 O 0.8484(5) 0.9526(3) 0.9905(3) 0.0785(13) Uani 1 1 d .
O7 O 0.8749(6) 0.7149(3) 0.9535(4) 0.0963(16) Uani 1 1 d .
O8 O 0.4886(7) 0.7356(3) 0.7258(4) 0.1036(18) Uani 1 1 d .

loop_
_atom_site_aniso_label
_atom_site_aniso_U_11
_atom_site_aniso_U_22
_atom_site_aniso_U_33
_atom_site_aniso_U_23
_atom_site_aniso_U_13
_atom_site_aniso_U_12
Ru3 0.04180(19) 0.04760(19) 0.03348(18) 0.00453(12) 0.00896(13) -0.00273(12)
Ru1 0.02354(16) 0.04633(18) 0.03142(17) -0.00021(11) 0.00498(11) 0.00200(10)
Ru2 0.02966(17) 0.04627(18) 0.03321(17) 0.00554(11) 0.00742(12) 0.00757(11)
Br1 0.0530(3) 0.0966(4) 0.0657(4) 0.0118(3) -0.0111(3) 0.0198(3)
C10 0.0304(18) 0.072(3) 0.048(2) 0.001(2) 0.0073(16) -0.0014(18)
C17 0.042(2) 0.074(3) 0.0340(19) 0.0043(19) 0.0038(17) -0.008(2)
C11 0.0320(17) 0.052(2) 0.040(2) 0.0041(16) 0.0063(15) 0.0026(15)
C9 0.034(2) 0.075(3) 0.049(2) -0.010(2) 0.0082(17) 0.0035(19)
C5 0.048(2) 0.0399(18) 0.049(2) -0.0029(16) 0.0180(18) -0.0005(16)
C13 0.067(3) 0.050(2) 0.052(3) 0.0071(19) 0.017(2) 0.016(2)
C16 0.050(2) 0.062(3) 0.045(2) -0.0046(19) 0.0112(19) -0.012(2)
O1 0.0268(11) 0.0500(14) 0.0383(14) -0.0036(11) 0.0037(10) -0.0013(10)
N1 0.0398(17) 0.0422(16) 0.0385(16) 0.0001(13) 0.0105(14) 0.0077(13)
C6 0.0374(19) 0.049(2) 0.051(2) -0.0117(18) 0.0101(17) -0.0106(16)
C12 0.044(2) 0.093(4) 0.051(3) 0.022(3) 0.007(2) 0.016(2)
O4 0.0510(18) 0.084(2) 0.0463(18) 0.0091(17) 0.0153(15) -0.0064(17)
O6 0.139(4) 0.046(2) 0.094(3) -0.004(2) 0.032(3) 0.016(2)
O5 0.053(2) 0.199(6) 0.089(4) 0.060(4) -0.010(2) 0.030(3)
O9 0.070(3) 0.117(4) 0.083(3) -0.025(3) 0.042(2) -0.029(2)
C1 0.060(3) 0.049(2) 0.044(2) 0.0019(17) 0.012(2) 0.0185(19)
C7 0.061(3) 0.058(3) 0.063(3) -0.020(2) 0.009(2) -0.008(2)
C3 0.118(6) 0.058(3) 0.066(4) 0.018(3) 0.036(4) 0.003(3)
C2 0.098(5) 0.055(3) 0.051(3) 0.013(2) 0.011(3) 0.018(3)
C4 0.078(4) 0.053(3) 0.076(4) 0.006(2) 0.031(3) -0.011(2)
C8 0.037(2) 0.075(3) 0.088(4) -0.018(3) 0.011(2) -0.021(2)
C14 0.078(3) 0.056(3) 0.059(3) 0.011(2) 0.027(3) 0.008(2)
C15 0.081(4) 0.064(3) 0.049(3) -0.005(2) 0.014(3) -0.019(3)
O3 0.0395(18) 0.120(3) 0.078(3) 0.003(2) -0.0016(18) -0.027(2)
O2 0.068(3) 0.120(4) 0.084(3) -0.044(3) 0.033(2) 0.007(2)
O10 0.068(3) 0.118(4) 0.048(2) -0.013(2) 0.0027(18) -0.033(2)
O7 0.102(4) 0.083(3) 0.105(4) 0.036(3) 0.020(3) 0.038(3)
O8 0.118(4) 0.103(4) 0.089(4) -0.034(3) 0.006(3) -0.043(3)

loop_
_atom_type_symbol
_atom_type_description
_atom_type_scat_dispersion_real
_atom_type_scat_dispersion_imag
_atom_type_scat_source
C C 0.0033 0.0016 'International Tables Vol C Tables 4.2.6.8 and 6.1.1.4'
H H 0.0000 0.0000 'International Tables Vol C Tables 4.2.6.8 and 6.1.1.4'
N N 0.0061 0.0033 'International Tables Vol C Tables 4.2.6.8 and 6.1.1.4'
O O 0.0106 0.0060 'International Tables Vol C Tables 4.2.6.8 and 6.1.1.4'
Br Br -0.2901 2.4595 'International Tables Vol C Tables 4.2.6.8 and 6.1.1.4'
Ru Ru -1.2594 0.8363 'International Tables Vol C Tables 4.2.6.8 and 6.1.1.4'

loop_
_geom_angle_atom_site_label_1
_geom_angle_atom_site_label_2
_geom_angle_atom_site_label_3
_geom_angle
C14 Ru3 C16 100.8(2)
C14 Ru3 C15 95.0(3)
C16 Ru3 C15 92.6(2)
C14 Ru3 C17 91.9(2)
C16 Ru3 C17 92.50(19)
C15 Ru3 C17 170.5(2)
C14 Ru3 Ru1 157.43(16)
C16 Ru3 Ru1 101.35(16)
C15 Ru3 Ru1 88.30(18)
C17 Ru3 Ru1 82.86(14)
C14 Ru3 Ru2 98.28(16)
C16 Ru3 Ru2 160.76(16)
C15 Ru3 Ru2 88.11(16)
C17 Ru3 Ru2 84.44(13)
Ru1 Ru3 Ru2 59.443(11)
C10 Ru1 C9 87.0(2)
C10 Ru1 O1 167.41(17)
C9 Ru1 O1 103.84(16)
C10 Ru1 N1 108.44(18)
C9 Ru1 N1 99.92(19)
O1 Ru1 N1 76.30(12)
C10 Ru1 Ru3 91.47(16)
C9 Ru1 Ru3 94.88(17)
O1 Ru1 Ru3 81.44(8)
N1 Ru1 Ru3 155.63(9)
C10 Ru1 Ru2 117.90(15)
C9 Ru1 Ru2 143.94(15)
O1 Ru1 Ru2 49.52(7)
N1 Ru1 Ru2 96.23(8)
Ru3 Ru1 Ru2 61.213(11)
C13 Ru2 C12 92.3(3)
C13 Ru2 C11 91.5(2)
C12 Ru2 C11 99.34(19)
C13 Ru2 O1 165.80(17)
C12 Ru2 O1 95.3(2)
C11 Ru2 O1 99.03(15)
C13 Ru2 Ru1 118.33(17)
C12 Ru2 Ru1 132.61(17)
C11 Ru2 Ru1 113.84(12)
O1 Ru2 Ru1 48.47(7)
C13 Ru2 Ru3 88.56(15)
C12 Ru2 Ru3 88.73(15)
C11 Ru2 Ru3 171.91(12)
O1 Ru2 Ru3 79.64(7)
Ru1 Ru2 Ru3 59.344(12)
O3 C10 Ru1 177.3(5)
O10 C17 Ru3 175.0(5)
O4 C11 Ru2 173.6(4)
O2 C9 Ru1 177.2(5)
N1 C5 C4 121.0(5)
N1 C5 C6 115.6(3)
C4 C5 C6 123.1(5)
O6 C13 Ru2 178.2(5)
O9 C16 Ru3 179.1(6)
C6 O1 Ru1 117.0(2)
C6 O1 Ru2 128.8(2)
Ru1 O1 Ru2 82.01(10)
C1 N1 C5 117.3(4)
C1 N1 Ru1 129.3(3)
C5 N1 Ru1 113.0(3)
O1 C6 C5 109.5(3)
O1 C6 C7 107.6(4)
C5 C6 C7 107.2(4)
O1 C6 C8 109.4(4)
C5 C6 C8 113.8(4)
C7 C6 C8 109.1(4)
O5 C12 Ru2 178.9(6)
N1 C1 C2 124.5(5)
N1 C1 Br1 118.0(3)
C2 C1 Br1 117.5(4)
C4 C3 C2 119.2(5)
C1 C2 C3 117.3(5)
C3 C4 C5 120.6(6)
O7 C14 Ru3 175.8(6)
O8 C15 Ru3 178.4(5)

loop_
_geom_bond_atom_site_label_1
_geom_bond_atom_site_label_2
_geom_bond_distance
Ru3 C14 1.918(6)
Ru3 C16 1.931(5)
Ru3 C15 1.940(6)
Ru3 C17 1.953(5)
Ru3 Ru1 2.7517(5)
Ru3 Ru2 2.8034(5)
Ru1 C10 1.840(4)
Ru1 C9 1.863(4)
Ru1 O1 2.082(3)
Ru1 N1 2.239(3)
Ru1 Ru2 2.7545(4)
Ru2 C13 1.879(5)
Ru2 C12 1.923(5)
Ru2 C11 1.945(4)
Ru2 O1 2.116(3)
Br1 C1 1.882(5)
C10 O3 1.151(6)
C17 O10 1.126(6)
C11 O4 1.124(5)
C9 O2 1.135(6)
C5 N1 1.354(6)
C5 C4 1.377(7)
C5 C6 1.525(7)
C13 O6 1.131(6)
C16 O9 1.117(6)
O1 C6 1.417(5)
N1 C1 1.344(6)
C6 C7 1.533(6)
C6 C8 1.537(6)
C12 O5 1.124(7)
C1 C2 1.377(7)
C3 C4 1.372(10)
C3 C2 1.378(10)
C14 O7 1.130(7)
C15 O8 1.127(7)
